data_4343093
loop_
_publ_author_name
'Schneider, Julia'
'Henning, Jens'
'Edrich, Jessica'
'Schubert, Hartmut'
'Wesemann, Lars'

_publ_section_title
;
 Reversibility in Reactions of Linker-Bridged Distannenes with Terminal
 Alkynes at Ambient Temperature.
;
_journal_issue 12
_journal_name_full 'Inorganic chemistry'
_journal_page_first 6020
_journal_page_last 6027
_journal_paper_doi 10.1021/acs.inorgchem.5b00896
_journal_volume 54
_journal_year 2015
_chemical_formula_moiety 'C68 H64 Sn2, 1.5(C6H6)'
_chemical_formula_sum 'C77 H73 Sn2'
_chemical_formula_weight 1235.73
_chemical_name_systematic
; 
 ? 
;
_space_group_crystal_system triclinic
_space_group_IT_number 2
_space_group_name_Hall '-P 1'
_space_group_name_H-M_alt 'P -1'
_symmetry_space_group_name_Hall '-P 1'
_symmetry_space_group_name_H-M 'P -1'
_atom_sites_solution_hydrogens geom
_atom_sites_solution_primary direct
_atom_sites_solution_secondary difmap
_audit_creation_method SHELXL-97
_cell_angle_alpha 83.638(2)
_cell_angle_beta 76.0960(10)
_cell_angle_gamma 67.0500(10)
_cell_formula_units_Z 2
_cell_length_a 11.6070(4)
_cell_length_b 13.7772(5)
_cell_length_c 21.0867(8)
_cell_measurement_reflns_used 9906
_cell_measurement_temperature 100.(2)
_cell_measurement_theta_max 27.9091
_cell_measurement_theta_min 2.5812
_cell_volume 3013.57(19)
_computing_cell_refinement 'APEX2 v2011.8--0 (Bruker AXS)'
_computing_data_collection 'Bruker APEX2'
_computing_data_reduction 'SAINT V7.68A (Bruker AXS, 2009)'
_computing_structure_refinement 'SHELXL-97 (Sheldrick, 2008)'
_computing_structure_solution 'SHELXS-97 (Sheldrick, 2008)'
_diffrn_ambient_temperature 100(2)
_diffrn_detector_area_resol_mean 8.3333
_diffrn_measured_fraction_theta_full 0.994
_diffrn_measured_fraction_theta_max 0.994
_diffrn_measurement_device_type 'Bruker APEX--II CCD'
_diffrn_measurement_method '\f and \w scans'
_diffrn_radiation_monochromator graphite
_diffrn_radiation_source 'fine-focus sealed tube'
_diffrn_radiation_type MoK\a
_diffrn_radiation_wavelength 0.71073
_diffrn_reflns_av_R_equivalents 0.0179
_diffrn_reflns_av_sigmaI/netI 0.0131
_diffrn_reflns_limit_h_max 15
_diffrn_reflns_limit_h_min -15
_diffrn_reflns_limit_k_max 18
_diffrn_reflns_limit_k_min -18
_diffrn_reflns_limit_l_max 27
_diffrn_reflns_limit_l_min -27
_diffrn_reflns_number 72771
_diffrn_reflns_theta_full 27.93
_diffrn_reflns_theta_max 27.93
_diffrn_reflns_theta_min 1.61
_exptl_absorpt_coefficient_mu 0.873
_exptl_absorpt_correction_T_max 0.8185
_exptl_absorpt_correction_T_min 0.7075
_exptl_absorpt_correction_type numerical
_exptl_absorpt_process_details 'SADABS V2008/1 (Bruker AXS)'
_exptl_crystal_colour colorless
_exptl_crystal_density_diffrn 1.362
_exptl_crystal_density_method 'not measured'
_exptl_crystal_description block
_exptl_crystal_F_000 1270
_exptl_crystal_size_max 0.43
_exptl_crystal_size_mid 0.24
_exptl_crystal_size_min 0.24
_refine_diff_density_max 0.721
_refine_diff_density_min -0.508
_refine_diff_density_rms 0.058
_refine_ls_extinction_method none
_refine_ls_goodness_of_fit_ref 1.040
_refine_ls_hydrogen_treatment mixed
_refine_ls_matrix_type full
_refine_ls_number_parameters 728
_refine_ls_number_reflns 14374
_refine_ls_number_restraints 0
_refine_ls_restrained_S_all 1.040
_refine_ls_R_factor_all 0.0231
_refine_ls_R_factor_gt 0.0201
_refine_ls_shift/su_max 0.005
_refine_ls_shift/su_mean 0.000
_refine_ls_structure_factor_coef Fsqd
_refine_ls_weighting_details 'calc w=1/[\s^2^(Fo^2^)+(0.0245P)^2^+2.2153P] where P=(Fo^2^+2Fc^2^)/3'
_refine_ls_weighting_scheme calc
_refine_ls_wR_factor_gt 0.0502
_refine_ls_wR_factor_ref 0.0524
_reflns_number_gt 13207
_reflns_number_total 14374
_reflns_threshold_expression >2sigma(I)
_cod_data_source_file 5_JS1p-1.cif
_cod_data_source_block MeAcenapCCPh
_cod_depositor_comments 'Adding full bibliography for 4343090--4343095.cif.'
_cod_database_code 4343093
_computing_bruker_data_scaling 'SADABS V2008/1 (Bruker AXS)'

loop_
_symmetry_equiv_pos_as_xyz
'x, y, z'
'-x, -y, -z'

loop_
_atom_site_label
_atom_site_type_symbol
_atom_site_fract_x
_atom_site_fract_y
_atom_site_fract_z
_atom_site_U_iso_or_equiv
_atom_site_adp_type
_atom_site_occupancy
_atom_site_symmetry_multiplicity
_atom_site_calc_flag
_atom_site_refinement_flags
Sn1 Sn 0.932928(8) 0.673155(7) 0.238841(4) 0.01242(3) Uani 1 1 d .
C1 C 1.00325(13) 0.69356(10) 0.32101(7) 0.0142(3) Uani 1 1 d .
Sn2 Sn 0.706229(8) 0.833762(7) 0.289884(4) 0.01304(3) Uani 1 1 d .
C2 C 1.13138(14) 0.64776(11) 0.32407(7) 0.0164(3) Uani 1 1 d .
H2 H 1.1899 0.6046 0.2890 0.020 Uiso 1 1 calc R
C3 C 1.18049(14) 0.66140(12) 0.37647(7) 0.0188(3) Uani 1 1 d .
H3 H 1.2694 0.6289 0.3762 0.023 Uiso 1 1 calc R
C4 C 1.09675(14) 0.72244(12) 0.42725(7) 0.0186(3) Uani 1 1 d .
C5 C 0.96626(14) 0.77236(11) 0.42481(7) 0.0167(3) Uani 1 1 d .
C6 C 0.89347(15) 0.83457(12) 0.48015(7) 0.0204(3) Uani 1 1 d .
C7 C 0.76542(15) 0.89050(12) 0.48407(7) 0.0219(3) Uani 1 1 d .
H7 H 0.7135 0.9313 0.5213 0.026 Uiso 1 1 calc R
C8 C 0.71196(14) 0.88606(11) 0.43099(7) 0.0189(3) Uani 1 1 d .
H8 H 0.6234 0.9263 0.4334 0.023 Uiso 1 1 calc R
C9 C 0.78155(13) 0.82629(11) 0.37575(7) 0.0154(3) Uani 1 1 d .
C10 C 0.91500(13) 0.76291(11) 0.37251(7) 0.0145(3) Uani 1 1 d .
C11 C 1.11652(16) 0.75106(14) 0.49005(8) 0.0254(3) Uani 1 1 d .
H11A H 1.1770 0.7880 0.4807 0.031 Uiso 1 1 calc R
H11B H 1.1506 0.6872 0.5170 0.031 Uiso 1 1 calc R
C12 C 0.98096(16) 0.82489(14) 0.52561(8) 0.0247(3) Uani 1 1 d .
H12A H 0.9535 0.7938 0.5684 0.030 Uiso 1 1 calc R
H12B H 0.9806 0.8948 0.5328 0.030 Uiso 1 1 calc R
C13 C 1.02730(13) 0.52221(11) 0.19122(7) 0.0149(3) Uani 1 1 d .
C14 C 1.10297(13) 0.42885(11) 0.21995(7) 0.0160(3) Uani 1 1 d .
C15 C 1.16235(15) 0.33649(11) 0.18374(8) 0.0219(3) Uani 1 1 d .
H15 H 1.2120 0.2732 0.2032 0.026 Uiso 1 1 calc R
C16 C 1.15017(17) 0.33555(12) 0.12015(8) 0.0260(3) Uani 1 1 d .
H16 H 1.1929 0.2724 0.0960 0.031 Uiso 1 1 calc R
C17 C 1.07564(16) 0.42665(12) 0.09168(8) 0.0226(3) Uani 1 1 d .
H17 H 1.0676 0.4259 0.0480 0.027 Uiso 1 1 calc R
C18 C 1.01246(14) 0.51940(11) 0.12704(7) 0.0167(3) Uani 1 1 d .
C19 C 1.12763(14) 0.42141(10) 0.28708(7) 0.0157(3) Uani 1 1 d .
C20 C 1.25425(14) 0.39812(11) 0.29309(8) 0.0195(3) Uani 1 1 d .
C21 C 1.28063(16) 0.38582(12) 0.35497(8) 0.0240(3) Uani 1 1 d .
H21 H 1.3660 0.3702 0.3588 0.029 Uiso 1 1 calc R
C22 C 1.18644(17) 0.39563(12) 0.41144(8) 0.0256(3) Uani 1 1 d .
C23 C 1.06262(16) 0.41874(12) 0.40484(8) 0.0230(3) Uani 1 1 d .
H23 H 0.9971 0.4256 0.4430 0.028 Uiso 1 1 calc R
C24 C 1.03106(14) 0.43228(11) 0.34355(7) 0.0184(3) Uani 1 1 d .
C25 C 1.36018(15) 0.39305(13) 0.23402(9) 0.0265(3) Uani 1 1 d .
H25A H 1.3914 0.3247 0.2131 0.040 Uiso 1 1 calc R
H25B H 1.4307 0.4014 0.2477 0.040 Uiso 1 1 calc R
H25C H 1.3271 0.4497 0.2029 0.040 Uiso 1 1 calc R
C26 C 1.2176(2) 0.38489(16) 0.47809(9) 0.0382(4) Uani 1 1 d .
H26A H 1.2865 0.3165 0.4820 0.057 Uiso 1 1 calc R
H26B H 1.1412 0.3896 0.5119 0.057 Uiso 1 1 calc R
H26C H 1.2452 0.4416 0.4836 0.057 Uiso 1 1 calc R
C27 C 0.89279(15) 0.45981(14) 0.34171(8) 0.0246(3) Uani 1 1 d .
H27A H 0.8868 0.4499 0.2975 0.037 Uiso 1 1 calc R
H27B H 0.8431 0.5335 0.3540 0.037 Uiso 1 1 calc R
H27C H 0.8586 0.4139 0.3725 0.037 Uiso 1 1 calc R
C28 C 0.92541(14) 0.61356(11) 0.09598(7) 0.0173(3) Uani 1 1 d .
C29 C 0.79348(15) 0.63465(12) 0.11161(7) 0.0213(3) Uani 1 1 d .
C30 C 0.71238(17) 0.72297(14) 0.08257(8) 0.0284(4) Uani 1 1 d .
H30 H 0.6228 0.7385 0.0932 0.034 Uiso 1 1 calc R
C31 C 0.75956(19) 0.78859(13) 0.03850(8) 0.0316(4) Uani 1 1 d .
C32 C 0.89005(19) 0.76404(12) 0.02221(8) 0.0280(4) Uani 1 1 d .
H32 H 0.9231 0.8077 -0.0085 0.034 Uiso 1 1 calc R
C33 C 0.97467(16) 0.67663(12) 0.04965(7) 0.0220(3) Uani 1 1 d .
C34 C 0.74109(16) 0.56195(14) 0.15702(9) 0.0286(3) Uani 1 1 d .
H34A H 0.6540 0.5758 0.1524 0.043 Uiso 1 1 calc R
H34B H 0.7393 0.5742 0.2022 0.043 Uiso 1 1 calc R
H34C H 0.7959 0.4886 0.1460 0.043 Uiso 1 1 calc R
C35 C 0.6710(2) 0.88468(17) 0.00788(10) 0.0514(6) Uani 1 1 d .
H35A H 0.7124 0.8933 -0.0375 0.077 Uiso 1 1 calc R
H35B H 0.6522 0.9474 0.0324 0.077 Uiso 1 1 calc R
H35C H 0.5910 0.8755 0.0089 0.077 Uiso 1 1 calc R
C36 C 1.11660(18) 0.64946(14) 0.02677(8) 0.0298(4) Uani 1 1 d .
H36A H 1.1492 0.6038 -0.0112 0.045 Uiso 1 1 calc R
H36B H 1.1599 0.6126 0.0621 0.045 Uiso 1 1 calc R
H36C H 1.1332 0.7143 0.0146 0.045 Uiso 1 1 calc R
C37 C 0.50114(13) 0.91743(11) 0.31095(7) 0.0149(3) Uani 1 1 d .
C38 C 0.41791(13) 0.86608(11) 0.34146(7) 0.0168(3) Uani 1 1 d .
C39 C 0.28600(14) 0.92303(12) 0.35728(8) 0.0215(3) Uani 1 1 d .
H39 H 0.2299 0.8878 0.3769 0.026 Uiso 1 1 calc R
C40 C 0.23628(14) 1.03055(12) 0.34451(8) 0.0219(3) Uani 1 1 d .
H40 H 0.1465 1.0690 0.3561 0.026 Uiso 1 1 calc R
C41 C 0.31734(14) 1.08198(12) 0.31481(7) 0.0197(3) Uani 1 1 d .
H41 H 0.2828 1.1560 0.3070 0.024 Uiso 1 1 calc R
C42 C 0.44936(13) 1.02626(11) 0.29621(7) 0.0156(3) Uani 1 1 d .
C43 C 0.46618(13) 0.74929(11) 0.35382(7) 0.0173(3) Uani 1 1 d .
C44 C 0.47989(14) 0.68324(12) 0.30409(8) 0.0197(3) Uani 1 1 d .
C45 C 0.52578(14) 0.57447(12) 0.31508(8) 0.0212(3) Uani 1 1 d .
H45 H 0.5372 0.5295 0.2812 0.025 Uiso 1 1 calc R
C46 C 0.55527(14) 0.53021(12) 0.37462(8) 0.0210(3) Uani 1 1 d .
C47 C 0.53595(15) 0.59703(12) 0.42399(8) 0.0216(3) Uani 1 1 d .
H47 H 0.5542 0.5677 0.4651 0.026 Uiso 1 1 calc R
C48 C 0.49029(14) 0.70663(12) 0.41487(8) 0.0194(3) Uani 1 1 d .
C49 C 0.43928(18) 0.72962(13) 0.24096(8) 0.0279(3) Uani 1 1 d .
H49A H 0.4958 0.7650 0.2168 0.042 Uiso 1 1 calc R
H49B H 0.3508 0.7808 0.2506 0.042 Uiso 1 1 calc R
H49C H 0.4450 0.6732 0.2144 0.042 Uiso 1 1 calc R
C50 C 0.60262(16) 0.41206(12) 0.38577(9) 0.0273(3) Uani 1 1 d .
H50A H 0.5293 0.3901 0.3983 0.041 Uiso 1 1 calc R
H50B H 0.6504 0.3926 0.4208 0.041 Uiso 1 1 calc R
H50C H 0.6588 0.3769 0.3455 0.041 Uiso 1 1 calc R
C51 C 0.46450(16) 0.77688(13) 0.47083(8) 0.0241(3) Uani 1 1 d .
H51A H 0.5279 0.8099 0.4623 0.036 Uiso 1 1 calc R
H51B H 0.4704 0.7347 0.5114 0.036 Uiso 1 1 calc R
H51C H 0.3784 0.8317 0.4752 0.036 Uiso 1 1 calc R
C52 C 0.52879(13) 1.08357(11) 0.25564(7) 0.0165(3) Uani 1 1 d .
C53 C 0.58564(14) 1.13606(11) 0.28353(8) 0.0189(3) Uani 1 1 d .
C54 C 0.66037(15) 1.18630(12) 0.24256(9) 0.0250(3) Uani 1 1 d .
H54 H 0.7005 1.2207 0.2614 0.030 Uiso 1 1 calc R
C55 C 0.67763(16) 1.18738(13) 0.17505(9) 0.0297(4) Uani 1 1 d .
C56 C 0.61627(17) 1.13876(13) 0.14860(8) 0.0287(4) Uani 1 1 d .
H56 H 0.6249 1.1411 0.1026 0.034 Uiso 1 1 calc R
C57 C 0.54219(15) 1.08646(12) 0.18747(8) 0.0228(3) Uani 1 1 d .
C58 C 0.56831(16) 1.13900(12) 0.35653(8) 0.0236(3) Uani 1 1 d .
H58A H 0.6312 1.0748 0.3716 0.035 Uiso 1 1 calc R
H58B H 0.4816 1.1432 0.3778 0.035 Uiso 1 1 calc R
H58C H 0.5809 1.2008 0.3677 0.035 Uiso 1 1 calc R
C59 C 0.7618(2) 1.23942(17) 0.13137(12) 0.0465(5) Uani 1 1 d .
H59A H 0.8465 1.1858 0.1148 0.070 Uiso 1 1 calc R
H59B H 0.7707 1.2910 0.1564 0.070 Uiso 1 1 calc R
H59C H 0.7228 1.2752 0.0946 0.070 Uiso 1 1 calc R
C60 C 0.4783(2) 1.03280(15) 0.15666(9) 0.0347(4) Uani 1 1 d .
H60A H 0.4806 1.0561 0.1109 0.052 Uiso 1 1 calc R
H60B H 0.3890 1.0513 0.1803 0.052 Uiso 1 1 calc R
H60C H 0.5237 0.9562 0.1588 0.052 Uiso 1 1 calc R
C70 C 0.82241(14) 0.89653(11) 0.21370(7) 0.0171(3) Uani 1 1 d .
H70 H 0.8099(18) 0.9685(16) 0.2034(10) 0.025(5) Uiso 1 1 d .
C71 C 0.93167(13) 0.81941(11) 0.18652(7) 0.0152(3) Uani 1 1 d .
C72 C 1.04042(14) 0.83646(11) 0.14079(7) 0.0169(3) Uani 1 1 d .
C73 C 1.02092(15) 0.92025(12) 0.09501(8) 0.0214(3) Uani 1 1 d .
H73 H 0.9361 0.9660 0.0925 0.026 Uiso 1 1 calc R
C74 C 1.12432(17) 0.93705(14) 0.05324(8) 0.0274(3) Uani 1 1 d .
H74 H 1.1096 0.9938 0.0223 0.033 Uiso 1 1 calc R
C75 C 1.24881(17) 0.87139(15) 0.05647(8) 0.0293(4) Uani 1 1 d .
H75 H 1.3192 0.8835 0.0282 0.035 Uiso 1 1 calc R
C76 C 1.26986(16) 0.78801(14) 0.10121(8) 0.0278(3) Uani 1 1 d .
H76 H 1.3549 0.7429 0.1037 0.033 Uiso 1 1 calc R
C77 C 1.16644(15) 0.77030(12) 0.14252(8) 0.0219(3) Uani 1 1 d .
H77 H 1.1819 0.7121 0.1724 0.026 Uiso 1 1 calc R
C100 C 1.0374(2) 0.12629(17) 0.22990(11) 0.0411(5) Uani 1 1 d .
H100 H 1.0742 0.1567 0.1918 0.049 Uiso 1 1 calc R
C101 C 1.0653(2) 0.01879(16) 0.23334(10) 0.0388(4) Uani 1 1 d .
H101 H 1.1219 -0.0245 0.1979 0.047 Uiso 1 1 calc R
C102 C 1.0106(2) -0.02535(15) 0.28843(10) 0.0352(4) Uani 1 1 d .
H102 H 1.0297 -0.0991 0.2908 0.042 Uiso 1 1 calc R
C103 C 0.92840(18) 0.03711(16) 0.33992(10) 0.0344(4) Uani 1 1 d .
H103 H 0.8903 0.0066 0.3775 0.041 Uiso 1 1 calc R
C104 C 0.90132(18) 0.14529(16) 0.33672(11) 0.0381(4) Uani 1 1 d .
H104 H 0.8454 0.1886 0.3723 0.046 Uiso 1 1 calc R
C105 C 0.9564(2) 0.18956(15) 0.28133(12) 0.0411(5) Uani 1 1 d .
H105 H 0.9383 0.2632 0.2789 0.049 Uiso 1 1 calc R
C110 C 1.4468(2) 0.44048(19) 0.04518(11) 0.0464(5) Uani 1 1 d .
H110 H 1.4103 0.3993 0.0763 0.056 Uiso 1 1 calc R
C111 C 1.4303(2) 0.45090(19) -0.01816(11) 0.0449(5) Uani 1 1 d .
H111 H 1.3820 0.4171 -0.0307 0.054 Uiso 1 1 calc R
C112 C 1.4835(2) 0.51008(19) -0.06332(11) 0.0455(5) Uani 1 1 d .
H112 H 1.4723 0.5169 -0.1070 0.055 Uiso 1 1 calc R

loop_
_atom_site_aniso_label
_atom_site_aniso_U_11
_atom_site_aniso_U_22
_atom_site_aniso_U_33
_atom_site_aniso_U_23
_atom_site_aniso_U_13
_atom_site_aniso_U_12
Sn1 0.01375(5) 0.01004(4) 0.01275(5) -0.00134(3) -0.00341(3) -0.00308(3)
C1 0.0165(6) 0.0121(6) 0.0143(6) 0.0010(5) -0.0043(5) -0.0055(5)
Sn2 0.01165(5) 0.01184(5) 0.01440(5) -0.00041(3) -0.00319(3) -0.00284(3)
C2 0.0169(6) 0.0140(6) 0.0174(7) -0.0005(5) -0.0027(5) -0.0053(5)
C3 0.0159(6) 0.0197(7) 0.0218(7) 0.0022(6) -0.0065(5) -0.0070(5)
C4 0.0202(7) 0.0216(7) 0.0177(7) 0.0019(5) -0.0077(5) -0.0103(6)
C5 0.0185(7) 0.0174(6) 0.0150(7) -0.0001(5) -0.0040(5) -0.0074(5)
C6 0.0246(7) 0.0228(7) 0.0155(7) -0.0022(6) -0.0048(6) -0.0100(6)
C7 0.0243(7) 0.0232(7) 0.0161(7) -0.0061(6) -0.0007(6) -0.0073(6)
C8 0.0170(7) 0.0179(7) 0.0190(7) -0.0023(5) -0.0025(5) -0.0041(5)
C9 0.0155(6) 0.0135(6) 0.0166(7) -0.0005(5) -0.0037(5) -0.0048(5)
C10 0.0157(6) 0.0134(6) 0.0145(6) 0.0003(5) -0.0035(5) -0.0059(5)
C11 0.0245(8) 0.0356(9) 0.0200(7) -0.0019(6) -0.0091(6) -0.0125(7)
C12 0.0294(8) 0.0299(8) 0.0184(7) -0.0041(6) -0.0081(6) -0.0121(7)
C13 0.0158(6) 0.0128(6) 0.0153(6) -0.0017(5) -0.0028(5) -0.0044(5)
C14 0.0179(6) 0.0139(6) 0.0165(7) -0.0008(5) -0.0043(5) -0.0058(5)
C15 0.0268(8) 0.0127(6) 0.0228(8) -0.0012(6) -0.0083(6) -0.0020(6)
C16 0.0350(9) 0.0155(7) 0.0232(8) -0.0068(6) -0.0072(7) -0.0028(6)
C17 0.0317(8) 0.0194(7) 0.0161(7) -0.0033(6) -0.0076(6) -0.0065(6)
C18 0.0208(7) 0.0139(6) 0.0155(7) 0.0002(5) -0.0049(5) -0.0063(5)
C19 0.0195(7) 0.0098(6) 0.0180(7) 0.0006(5) -0.0071(5) -0.0040(5)
C20 0.0194(7) 0.0122(6) 0.0252(8) -0.0012(5) -0.0075(6) -0.0025(5)
C21 0.0238(8) 0.0178(7) 0.0320(9) 0.0010(6) -0.0159(7) -0.0041(6)
C22 0.0376(9) 0.0188(7) 0.0242(8) 0.0040(6) -0.0164(7) -0.0102(7)
C23 0.0318(8) 0.0215(7) 0.0177(7) 0.0026(6) -0.0064(6) -0.0124(6)
C24 0.0218(7) 0.0155(6) 0.0198(7) 0.0024(5) -0.0068(6) -0.0083(5)
C25 0.0166(7) 0.0254(8) 0.0327(9) -0.0046(7) -0.0034(6) -0.0028(6)
C26 0.0532(12) 0.0384(10) 0.0296(9) 0.0055(8) -0.0263(9) -0.0156(9)
C27 0.0222(7) 0.0311(8) 0.0221(8) 0.0021(6) -0.0040(6) -0.0130(6)
C28 0.0248(7) 0.0148(6) 0.0126(6) -0.0030(5) -0.0072(5) -0.0052(5)
C29 0.0259(8) 0.0207(7) 0.0182(7) -0.0040(6) -0.0081(6) -0.0067(6)
C30 0.0272(8) 0.0286(8) 0.0241(8) -0.0076(7) -0.0109(7) 0.0001(7)
C31 0.0467(10) 0.0195(8) 0.0189(8) -0.0043(6) -0.0148(7) 0.0035(7)
C32 0.0501(11) 0.0161(7) 0.0156(7) -0.0007(6) -0.0087(7) -0.0092(7)
C33 0.0346(8) 0.0184(7) 0.0145(7) -0.0031(5) -0.0065(6) -0.0102(6)
C34 0.0251(8) 0.0319(9) 0.0323(9) -0.0004(7) -0.0068(7) -0.0143(7)
C35 0.0607(14) 0.0336(10) 0.0301(10) 0.0022(8) -0.0134(10) 0.0154(10)
C36 0.0378(9) 0.0325(9) 0.0213(8) -0.0020(7) -0.0006(7) -0.0185(8)
C37 0.0137(6) 0.0154(6) 0.0141(6) -0.0017(5) -0.0038(5) -0.0030(5)
C38 0.0160(6) 0.0171(6) 0.0165(7) -0.0012(5) -0.0037(5) -0.0051(5)
C39 0.0166(7) 0.0231(7) 0.0239(8) -0.0018(6) -0.0013(6) -0.0080(6)
C40 0.0136(6) 0.0230(7) 0.0253(8) -0.0049(6) -0.0027(6) -0.0025(6)
C41 0.0179(7) 0.0158(6) 0.0219(7) -0.0021(5) -0.0056(6) -0.0012(5)
C42 0.0161(6) 0.0163(6) 0.0139(6) -0.0015(5) -0.0050(5) -0.0043(5)
C43 0.0125(6) 0.0168(6) 0.0223(7) 0.0008(5) -0.0023(5) -0.0063(5)
C44 0.0170(7) 0.0208(7) 0.0211(7) 0.0000(6) -0.0028(5) -0.0079(6)
C45 0.0182(7) 0.0199(7) 0.0258(8) -0.0034(6) -0.0017(6) -0.0083(6)
C46 0.0144(6) 0.0180(7) 0.0307(8) 0.0014(6) -0.0027(6) -0.0080(5)
C47 0.0206(7) 0.0215(7) 0.0251(8) 0.0056(6) -0.0071(6) -0.0110(6)
C48 0.0165(7) 0.0206(7) 0.0229(7) 0.0003(6) -0.0040(6) -0.0090(6)
C49 0.0353(9) 0.0251(8) 0.0223(8) -0.0017(6) -0.0091(7) -0.0082(7)
C50 0.0259(8) 0.0177(7) 0.0394(10) 0.0028(7) -0.0086(7) -0.0093(6)
C51 0.0302(8) 0.0234(7) 0.0221(8) 0.0015(6) -0.0080(6) -0.0127(6)
C52 0.0151(6) 0.0118(6) 0.0177(7) 0.0007(5) -0.0031(5) -0.0004(5)
C53 0.0168(7) 0.0124(6) 0.0239(7) 0.0011(5) -0.0054(6) -0.0014(5)
C54 0.0199(7) 0.0168(7) 0.0364(9) 0.0046(6) -0.0069(6) -0.0055(6)
C55 0.0214(8) 0.0201(7) 0.0353(9) 0.0095(7) 0.0016(7) -0.0019(6)
C56 0.0315(9) 0.0209(7) 0.0193(8) 0.0038(6) 0.0016(6) 0.0003(6)
C57 0.0258(8) 0.0167(7) 0.0188(7) -0.0005(6) -0.0040(6) -0.0007(6)
C58 0.0286(8) 0.0191(7) 0.0262(8) -0.0005(6) -0.0114(6) -0.0091(6)
C59 0.0362(10) 0.0377(11) 0.0532(13) 0.0188(10) 0.0038(9) -0.0137(9)
C60 0.0516(11) 0.0335(9) 0.0194(8) -0.0028(7) -0.0111(8) -0.0138(8)
C70 0.0183(7) 0.0141(6) 0.0181(7) 0.0012(5) -0.0047(5) -0.0052(5)
C71 0.0180(6) 0.0148(6) 0.0135(6) 0.0003(5) -0.0053(5) -0.0059(5)
C72 0.0193(7) 0.0166(6) 0.0143(6) -0.0024(5) -0.0022(5) -0.0065(5)
C73 0.0233(7) 0.0203(7) 0.0199(7) 0.0022(6) -0.0053(6) -0.0077(6)
C74 0.0327(9) 0.0303(8) 0.0208(8) 0.0063(6) -0.0042(7) -0.0164(7)
C75 0.0264(8) 0.0408(10) 0.0224(8) 0.0014(7) 0.0012(6) -0.0188(7)
C76 0.0184(7) 0.0356(9) 0.0253(8) -0.0006(7) -0.0019(6) -0.0076(7)
C77 0.0200(7) 0.0221(7) 0.0198(7) 0.0009(6) -0.0027(6) -0.0053(6)
C100 0.0584(13) 0.0420(11) 0.0412(11) 0.0131(9) -0.0237(10) -0.0342(10)
C101 0.0560(12) 0.0397(10) 0.0351(10) -0.0031(8) -0.0150(9) -0.0297(10)
C102 0.0465(11) 0.0301(9) 0.0436(11) 0.0024(8) -0.0190(9) -0.0252(8)
C103 0.0309(9) 0.0419(10) 0.0402(10) 0.0080(8) -0.0161(8) -0.0214(8)
C104 0.0249(9) 0.0395(10) 0.0515(12) -0.0069(9) -0.0182(8) -0.0062(8)
C105 0.0455(11) 0.0250(9) 0.0636(14) 0.0070(9) -0.0320(11) -0.0149(8)
C110 0.0477(12) 0.0490(12) 0.0418(12) -0.0058(10) -0.0023(10) -0.0205(10)
C111 0.0364(11) 0.0525(13) 0.0486(12) -0.0186(10) -0.0057(9) -0.0172(9)
C112 0.0425(11) 0.0571(13) 0.0370(11) -0.0087(10) -0.0110(9) -0.0152(10)

loop_
_atom_type_symbol
_atom_type_description
_atom_type_scat_dispersion_real
_atom_type_scat_dispersion_imag
_atom_type_scat_source
C C 0.0033 0.0016 'International Tables Vol C Tables 4.2.6.8 and 6.1.1.4'
H H 0.0000 0.0000 'International Tables Vol C Tables 4.2.6.8 and 6.1.1.4'
Sn Sn -0.6537 1.4246 'International Tables Vol C Tables 4.2.6.8 and 6.1.1.4'

loop_
_geom_angle_atom_site_label_1
_geom_angle_atom_site_label_2
_geom_angle_atom_site_label_3
_geom_angle
_geom_angle_site_symmetry_1
_geom_angle_site_symmetry_3
C13 Sn1 C1 117.12(5) . .
C13 Sn1 C71 121.66(5) . .
C1 Sn1 C71 97.11(5) . .
C13 Sn1 Sn2 147.95(4) . .
C1 Sn1 Sn2 86.85(4) . .
C71 Sn1 Sn2 71.68(4) . .
C2 C1 C10 118.33(13) . .
C2 C1 Sn1 122.66(10) . .
C10 C1 Sn1 118.87(10) . .
C37 Sn2 C9 110.29(5) . .
C37 Sn2 C70 118.35(5) . .
C9 Sn2 C70 103.98(5) . .
C37 Sn2 Sn1 155.27(4) . .
C9 Sn2 Sn1 88.02(4) . .
C70 Sn2 Sn1 70.33(4) . .
C1 C2 C3 123.93(13) . .
C4 C3 C2 118.27(13) . .
C3 C4 C5 119.18(13) . .
C3 C4 C11 131.62(14) . .
C5 C4 C11 109.19(13) . .
C4 C5 C6 112.03(13) . .
C4 C5 C10 123.92(13) . .
C6 C5 C10 124.04(13) . .
C7 C6 C5 118.99(14) . .
C7 C6 C12 132.12(14) . .
C5 C6 C12 108.89(13) . .
C6 C7 C8 118.34(14) . .
C9 C8 C7 123.84(14) . .
C8 C9 C10 118.35(13) . .
C8 C9 Sn2 123.82(10) . .
C10 C9 Sn2 117.57(10) . .
C5 C10 C1 116.22(12) . .
C5 C10 C9 116.31(13) . .
C1 C10 C9 127.44(13) . .
C4 C11 C12 104.85(12) . .
C6 C12 C11 105.02(12) . .
C18 C13 C14 119.07(13) . .
C18 C13 Sn1 116.75(10) . .
C14 C13 Sn1 124.17(10) . .
C15 C14 C13 119.10(13) . .
C15 C14 C19 116.46(12) . .
C13 C14 C19 124.42(12) . .
C16 C15 C14 121.24(14) . .
C15 C16 C17 120.04(14) . .
C16 C17 C18 120.14(14) . .
C17 C18 C13 120.35(13) . .
C17 C18 C28 118.16(13) . .
C13 C18 C28 121.45(12) . .
C24 C19 C20 119.45(13) . .
C24 C19 C14 122.36(13) . .
C20 C19 C14 118.14(13) . .
C21 C20 C19 119.19(14) . .
C21 C20 C25 119.07(14) . .
C19 C20 C25 121.63(14) . .
C22 C21 C20 122.19(15) . .
C23 C22 C21 118.02(14) . .
C23 C22 C26 121.08(17) . .
C21 C22 C26 120.86(16) . .
C22 C23 C24 121.96(15) . .
C23 C24 C19 119.19(14) . .
C23 C24 C27 117.81(14) . .
C19 C24 C27 122.99(13) . .
C33 C28 C29 120.33(14) . .
C33 C28 C18 120.96(14) . .
C29 C28 C18 118.63(13) . .
C30 C29 C28 118.43(15) . .
C30 C29 C34 120.89(15) . .
C28 C29 C34 120.65(14) . .
C31 C30 C29 121.73(17) . .
C32 C31 C30 118.70(15) . .
C32 C31 C35 119.92(19) . .
C30 C31 C35 121.38(19) . .
C31 C32 C33 121.63(16) . .
C32 C33 C28 119.07(16) . .
C32 C33 C36 119.34(15) . .
C28 C33 C36 121.53(14) . .
C38 C37 C42 119.20(13) . .
C38 C37 Sn2 121.09(10) . .
C42 C37 Sn2 119.67(10) . .
C39 C38 C37 119.98(13) . .
C39 C38 C43 118.23(13) . .
C37 C38 C43 121.67(12) . .
C40 C39 C38 120.43(14) . .
C41 C40 C39 120.07(14) . .
C40 C41 C42 120.72(14) . .
C41 C42 C37 119.52(13) . .
C41 C42 C52 117.75(12) . .
C37 C42 C52 122.49(12) . .
C48 C43 C44 120.22(13) . .
C48 C43 C38 120.96(13) . .
C44 C43 C38 118.71(13) . .
C45 C44 C43 119.00(14) . .
C45 C44 C49 120.49(14) . .
C43 C44 C49 120.44(14) . .
C46 C45 C44 121.56(15) . .
C47 C46 C45 118.49(14) . .
C47 C46 C50 120.90(15) . .
C45 C46 C50 120.57(15) . .
C46 C47 C48 121.69(14) . .
C43 C48 C47 118.89(14) . .
C43 C48 C51 121.03(13) . .
C47 C48 C51 120.05(14) . .
C53 C52 C57 119.83(14) . .
C53 C52 C42 122.20(13) . .
C57 C52 C42 117.93(13) . .
C54 C53 C52 119.03(15) . .
C54 C53 C58 119.60(14) . .
C52 C53 C58 121.37(13) . .
C55 C54 C53 121.86(16) . .
C56 C55 C54 118.17(15) . .
C56 C55 C59 120.66(18) . .
C54 C55 C59 121.17(19) . .
C55 C56 C57 121.98(16) . .
C56 C57 C52 119.04(16) . .
C56 C57 C60 120.42(15) . .
C52 C57 C60 120.54(15) . .
C71 C70 Sn2 110.93(10) . .
C70 C71 C72 124.75(13) . .
C70 C71 Sn1 107.00(10) . .
C72 C71 Sn1 126.91(10) . .
C77 C72 C73 117.95(14) . .
C77 C72 C71 120.74(13) . .
C73 C72 C71 121.30(13) . .
C74 C73 C72 120.75(15) . .
C75 C74 C73 120.38(15) . .
C76 C75 C74 119.66(15) . .
C75 C76 C77 120.04(15) . .
C76 C77 C72 121.21(15) . .
C105 C100 C101 120.4(2) . .
C102 C101 C100 119.8(2) . .
C103 C102 C101 120.34(18) . .
C102 C103 C104 119.81(19) . .
C105 C104 C103 119.8(2) . .
C100 C105 C104 119.77(18) . .
C112 C110 C111 119.9(2) 2_865 .
C112 C111 C110 120.2(2) . .
C111 C112 C110 120.0(2) . 2_865

loop_
_geom_bond_atom_site_label_1
_geom_bond_atom_site_label_2
_geom_bond_distance
_geom_bond_site_symmetry_2
Sn1 C13 2.1658(14) .
Sn1 C1 2.1711(14) .
Sn1 C71 2.1839(14) .
Sn1 Sn2 2.75762(14) .
C1 C2 1.3855(19) .
C1 C10 1.4399(19) .
Sn2 C37 2.1583(14) .
Sn2 C9 2.1686(14) .
Sn2 C70 2.1696(15) .
C2 C3 1.419(2) .
C3 C4 1.364(2) .
C4 C5 1.410(2) .
C4 C11 1.515(2) .
C5 C6 1.412(2) .
C5 C10 1.4125(19) .
C6 C7 1.368(2) .
C6 C12 1.517(2) .
C7 C8 1.421(2) .
C8 C9 1.389(2) .
C9 C10 1.4401(19) .
C11 C12 1.558(2) .
C13 C18 1.4113(19) .
C13 C14 1.4124(19) .
C14 C15 1.398(2) .
C14 C19 1.4953(19) .
C15 C16 1.384(2) .
C16 C17 1.386(2) .
C17 C18 1.394(2) .
C18 C28 1.4968(19) .
C19 C24 1.401(2) .
C19 C20 1.411(2) .
C20 C21 1.388(2) .
C20 C25 1.511(2) .
C21 C22 1.388(3) .
C22 C23 1.384(2) .
C22 C26 1.512(2) .
C23 C24 1.400(2) .
C24 C27 1.508(2) .
C28 C33 1.403(2) .
C28 C29 1.403(2) .
C29 C30 1.400(2) .
C29 C34 1.507(2) .
C30 C31 1.391(3) .
C31 C32 1.379(3) .
C31 C35 1.515(2) .
C32 C33 1.395(2) .
C33 C36 1.505(2) .
C37 C38 1.407(2) .
C37 C42 1.4106(19) .
C38 C39 1.395(2) .
C38 C43 1.4983(19) .
C39 C40 1.386(2) .
C40 C41 1.385(2) .
C41 C42 1.397(2) .
C42 C52 1.498(2) .
C43 C48 1.399(2) .
C43 C44 1.404(2) .
C44 C45 1.394(2) .
C44 C49 1.510(2) .
C45 C46 1.393(2) .
C46 C47 1.386(2) .
C46 C50 1.512(2) .
C47 C48 1.399(2) .
C48 C51 1.509(2) .
C52 C53 1.399(2) .
C52 C57 1.406(2) .
C53 C54 1.398(2) .
C53 C58 1.507(2) .
C54 C55 1.388(3) .
C55 C56 1.383(3) .
C55 C59 1.512(2) .
C56 C57 1.394(2) .
C57 C60 1.512(2) .
C70 C71 1.342(2) .
C71 C72 1.475(2) .
C72 C77 1.397(2) .
C72 C73 1.404(2) .
C73 C74 1.390(2) .
C74 C75 1.388(2) .
C75 C76 1.386(2) .
C76 C77 1.392(2) .
C100 C105 1.378(3) .
C100 C101 1.385(3) .
C101 C102 1.383(3) .
C102 C103 1.378(3) .
C103 C104 1.395(3) .
C104 C105 1.390(3) .
C110 C112 1.378(3) 2_865
C110 C111 1.379(3) .
C111 C112 1.375(3) .
C112 C110 1.378(3) 2_865
